data_7236006
loop_
_publ_author_name
'Jiang, Xiang'
'Kou, Hui-Zhong'

_publ_section_title
;
 Toward a robust porous coordination polymer: the inhibition of mutual
 movement between interpenetrating sub-networks by introduction of
 multiple C--H&#x22EF;\p interactions
;
_journal_issue 108
_journal_name_full 'RSC Advances'
_journal_page_first 89052
_journal_paper_doi 10.1039/C5RA18848B
_journal_volume 5
_journal_year 2015
_chemical_formula_moiety 'C53 H68 N12 Ni2 O8,8(H2 O),C3 H7 N O'
_chemical_formula_sum 'C56 H91 N13 Ni2 O17'
_chemical_formula_weight 1335.83
_space_group_crystal_system tetragonal
_space_group_IT_number 117
_space_group_name_Hall 'P -4 -2ab'
_space_group_name_H-M_alt 'P -4 b 2'
_atom_sites_solution_hydrogens mixed
_audit_creation_method SHELXL-2014/7
_audit_update_record
;
2015-10-10 deposited with the CCDC.
2015-10-15 downloaded from the CCDC.
;
_cell_angle_alpha 90
_cell_angle_beta 90
_cell_angle_gamma 90
_cell_formula_units_Z 2
_cell_length_a 16.7806(6)
_cell_length_b 16.7806(6)
_cell_length_c 12.2501(13)
_cell_measurement_reflns_used 1918
_cell_measurement_temperature 100(2)
_cell_measurement_theta_max 23.52
_cell_measurement_theta_min 3.18
_cell_volume 3449.5(4)
_computing_cell_refinement 'Bruker SMART'
_computing_data_collection 'Bruker SMART'
_computing_data_reduction 'Bruker SAINT'
_computing_molecular_graphics 'Diamond 3.2'
_computing_publication_material 'Diamond 3.2'
_computing_structure_refinement 'SHELXL-2014/7 (Sheldrick, 2014)'
_computing_structure_solution 'SHELXL-2014/7 (Sheldrick, 2014)'
_diffrn_ambient_temperature 100(2)
_diffrn_measured_fraction_theta_full 0.983
_diffrn_measured_fraction_theta_max 0.979
_diffrn_measurement_device_type 'CCD area detector'
_diffrn_measurement_method 'phi and omega scans'
_diffrn_radiation_source 'sealed tube'
_diffrn_radiation_type MoK\a
_diffrn_radiation_wavelength 0.71073
_diffrn_reflns_av_R_equivalents 0.0475
_diffrn_reflns_av_unetI/netI 0.0599
_diffrn_reflns_Laue_measured_fraction_full 0.983
_diffrn_reflns_Laue_measured_fraction_max 0.979
_diffrn_reflns_limit_h_max 18
_diffrn_reflns_limit_h_min -18
_diffrn_reflns_limit_k_max 15
_diffrn_reflns_limit_k_min -19
_diffrn_reflns_limit_l_max 11
_diffrn_reflns_limit_l_min -14
_diffrn_reflns_number 7913
_diffrn_reflns_point_group_measured_fraction_full 0.900
_diffrn_reflns_point_group_measured_fraction_max 0.894
_diffrn_reflns_theta_full 25.242
_diffrn_reflns_theta_max 25.395
_diffrn_reflns_theta_min 3.183
_exptl_absorpt_coefficient_mu 0.617
_exptl_absorpt_correction_T_max 0.7452
_exptl_absorpt_correction_T_min 0.6699
_exptl_absorpt_correction_type multi-scan
_exptl_absorpt_process_details 'SADABS (Bruker, 2000)'
_exptl_crystal_colour purple
_exptl_crystal_density_diffrn 1.286
_exptl_crystal_description block
_exptl_crystal_F_000 1420
_exptl_crystal_size_max 0.290
_exptl_crystal_size_mid 0.270
_exptl_crystal_size_min 0.200
_refine_diff_density_max 0.279
_refine_diff_density_min -0.216
_refine_diff_density_rms 0.038
_refine_ls_abs_structure_details
;
 Flack x determined using 629 quotients [(I+)-(I-)]/[(I+)+(I-)]
 (Parsons, Flack and Wagner, Acta Cryst. B69 (2013) 249-259).
;
_refine_ls_abs_structure_Flack -0.035(13)
_refine_ls_extinction_method none
_refine_ls_goodness_of_fit_ref 0.983
_refine_ls_hydrogen_treatment constr
_refine_ls_matrix_type full
_refine_ls_number_parameters 170
_refine_ls_number_reflns 2850
_refine_ls_number_restraints 0
_refine_ls_restrained_S_all 0.983
_refine_ls_R_factor_all 0.0700
_refine_ls_R_factor_gt 0.0438
_refine_ls_shift/su_max 0.000
_refine_ls_shift/su_mean 0.000
_refine_ls_structure_factor_coef Fsqd
_refine_ls_weighting_details 'w=1/[\s^2^(Fo^2^)+(0.0487P)^2^] where P=(Fo^2^+2Fc^2^)/3'
_refine_ls_weighting_scheme calc
_refine_ls_wR_factor_gt 0.0901
_refine_ls_wR_factor_ref 0.0988
_reflns_Friedel_coverage 0.652
_reflns_Friedel_fraction_full 0.796
_reflns_Friedel_fraction_max 0.789
_reflns_number_gt 2014
_reflns_number_total 2850
_reflns_threshold_expression 'I > 2\s(I)'
_cod_data_source_file c5ra18848b2.cif
_cod_data_source_block 1
_cod_database_code 7236006
_shelx_shelxl_version_number 2014/7
_shelx_space_group_comment
;
The symmetry employed for this shelxl refinement is uniquely defined
by the following loop, which should always be used as a source of
symmetry information in preference to the above space-group names.
They are only intended as comments.
;
_shelx_estimated_absorpt_t_min 0.841
_shelx_estimated_absorpt_t_max 0.886
_platon_squeeze_void_probe_radius 1.20

loop_
_space_group_symop_operation_xyz
'x, y, z'
'y, -x, -z'
'-x, -y, z'
'-y, x, -z'
'-x+1/2, y+1/2, z'
'y+1/2, x+1/2, -z'
'x+1/2, -y+1/2, z'
'-y+1/2, -x+1/2, -z'

loop_
_atom_site_label
_atom_site_type_symbol
_atom_site_fract_x
_atom_site_fract_y
_atom_site_fract_z
_atom_site_U_iso_or_equiv
_atom_site_adp_type
_atom_site_occupancy
_atom_site_site_symmetry_order
_atom_site_calc_flag
_atom_site_refinement_flags_posn
_atom_site_refinement_flags_adp
_atom_site_refinement_flags_occupancy
Ni1 Ni 0.69405(3) 0.80595(3) 1.0000 0.0483(3) Uani 1 2 d S T P
O1 O 0.63314(19) 0.74348(18) 0.8725(3) 0.0524(9) Uani 1 1 d . . .
O2 O 0.5778(3) 0.8318(2) 0.7595(4) 0.0920(16) Uani 1 1 d . . .
N1 N 0.7113(3) 0.6942(2) 1.0739(4) 0.0605(13) Uani 1 1 d . . .
N2 N 0.5854(3) 0.6872(3) 1.1488(4) 0.0711(14) Uani 1 1 d . . .
N3 N 0.6735(2) 0.9101(2) 0.9179(4) 0.0535(11) Uani 1 1 d . . .
H3A H 0.6491 0.8948 0.8465 0.064 Uiso 1 1 d R U .
C1 C 0.5000 0.5000 0.5000 0.0352(18) Uani 1 4 d S T P
C2 C 0.5239(2) 0.5702(2) 0.5749(4) 0.0349(10) Uani 1 1 d . . .
C3 C 0.5016(3) 0.6481(3) 0.5534(4) 0.0480(12) Uani 1 1 d . . .
H3 H 0.4707 0.6596 0.4903 0.058 Uiso 1 1 calc R U .
C4 C 0.5699(3) 0.5568(3) 0.6681(3) 0.0381(11) Uani 1 1 d . . .
H4 H 0.5857 0.5038 0.6848 0.046 Uiso 1 1 calc R U .
C5 C 0.5929(3) 0.6162(3) 0.7356(4) 0.0448(12) Uani 1 1 d . . .
H5 H 0.6247 0.6045 0.7977 0.054 Uiso 1 1 calc R U .
C6 C 0.5697(3) 0.6954(3) 0.7143(4) 0.0446(12) Uani 1 1 d . . .
C7 C 0.5237(3) 0.7090(3) 0.6226(4) 0.0573(15) Uani 1 1 d . . .
H7 H 0.5069 0.7619 0.6068 0.069 Uiso 1 1 calc R U .
C8 C 0.5957(3) 0.7620(3) 0.7865(5) 0.0536(14) Uani 1 1 d . . .
C9 C 0.6401(4) 0.7048(4) 1.2417(6) 0.082(2) Uani 1 1 d . . .
H9A H 0.6318 0.6664 1.3019 0.098 Uiso 1 1 calc R U .
H9B H 0.6310 0.7594 1.2697 0.098 Uiso 1 1 calc R U .
C10 C 0.7241(4) 0.6968(3) 1.1947(5) 0.0718(17) Uani 1 1 d . . .
H10A H 0.7575 0.7430 1.2154 0.086 Uiso 1 1 calc R U .
H10B H 0.7500 0.6474 1.2207 0.086 Uiso 1 1 calc R U .
C11 C 0.7767(3) 0.6593(3) 1.0116(6) 0.0756(18) Uani 1 1 d . . .
H11A H 0.7561 0.6377 0.9418 0.091 Uiso 1 1 calc R U .
H11B H 0.8006 0.6148 1.0534 0.091 Uiso 1 1 calc R U .
C12 C 0.6102(3) 0.9510(3) 0.9810(5) 0.0535(14) Uani 1 1 d . . .
H12A H 0.5839 0.9916 0.9347 0.064 Uiso 1 1 calc R U .
H12B H 0.6338 0.9782 1.0450 0.064 Uiso 1 1 calc R U .
C13 C 0.7442(3) 0.9593(3) 0.8905(5) 0.0668(17) Uani 1 1 d . . .
H13A H 0.7288 0.9985 0.8339 0.080 Uiso 1 1 calc R U .
H13B H 0.7603 0.9895 0.9563 0.080 Uiso 1 1 calc R U .
C14 C 0.6347(3) 0.6488(3) 1.0699(5) 0.0682(17) Uani 1 1 d . . .
H14A H 0.6105 0.6517 0.9963 0.082 Uiso 1 1 calc R U .
H14B H 0.6432 0.5921 1.0892 0.082 Uiso 1 1 calc R U .

loop_
_atom_site_aniso_label
_atom_site_aniso_U_11
_atom_site_aniso_U_22
_atom_site_aniso_U_33
_atom_site_aniso_U_23
_atom_site_aniso_U_13
_atom_site_aniso_U_12
Ni1 0.0359(3) 0.0359(3) 0.0732(6) -0.0153(4) -0.0153(4) 0.0047(3)
O1 0.056(2) 0.0350(19) 0.066(2) -0.0107(17) -0.0219(18) 0.0044(15)
O2 0.136(4) 0.033(2) 0.108(4) -0.007(2) -0.059(3) 0.004(2)
N1 0.065(3) 0.035(2) 0.081(3) -0.003(2) -0.034(3) 0.004(2)
N2 0.068(3) 0.065(3) 0.081(4) 0.015(3) -0.026(3) -0.013(3)
N3 0.050(3) 0.039(2) 0.072(3) -0.017(2) -0.008(2) -0.0013(19)
C1 0.030(2) 0.030(2) 0.046(5) 0.000 0.000 0.000
C2 0.035(2) 0.030(2) 0.039(2) -0.002(2) 0.002(2) -0.0011(18)
C3 0.058(3) 0.034(3) 0.052(3) 0.004(2) -0.022(2) 0.001(2)
C4 0.045(3) 0.030(2) 0.039(2) 0.000(2) -0.009(2) 0.006(2)
C5 0.048(3) 0.036(3) 0.050(3) 0.002(2) -0.011(2) 0.009(2)
C6 0.046(3) 0.030(3) 0.058(3) -0.007(2) -0.009(2) -0.001(2)
C7 0.063(4) 0.037(3) 0.071(4) -0.001(3) -0.022(3) 0.008(2)
C8 0.057(3) 0.034(3) 0.070(4) -0.005(3) -0.020(3) 0.000(2)
C9 0.081(5) 0.078(5) 0.086(5) 0.013(4) -0.032(4) -0.006(3)
C10 0.070(4) 0.064(4) 0.081(4) 0.008(3) -0.032(3) 0.005(3)
C11 0.077(4) 0.053(3) 0.097(4) -0.028(4) -0.048(4) 0.026(2)
C12 0.046(2) 0.038(2) 0.076(4) -0.015(3) -0.011(3) 0.0109(18)
C13 0.076(4) 0.043(3) 0.081(4) -0.011(3) -0.006(3) -0.013(3)
C14 0.067(4) 0.044(3) 0.093(4) 0.003(3) -0.033(4) -0.006(3)

loop_
_atom_type_symbol
_atom_type_description
_atom_type_scat_dispersion_real
_atom_type_scat_dispersion_imag
_atom_type_scat_source
C C 0.0033 0.0016 'International Tables Vol C Tables 4.2.6.8 and 6.1.1.4'
H H 0.0000 0.0000 'International Tables Vol C Tables 4.2.6.8 and 6.1.1.4'
N N 0.0061 0.0033 'International Tables Vol C Tables 4.2.6.8 and 6.1.1.4'
Ni Ni 0.3393 1.1124 'International Tables Vol C Tables 4.2.6.8 and 6.1.1.4'
O O 0.0106 0.0060 'International Tables Vol C Tables 4.2.6.8 and 6.1.1.4'

loop_
_geom_angle_atom_site_label_1
_geom_angle_atom_site_label_2
_geom_angle_atom_site_label_3
_geom_angle
_geom_angle_site_symmetry_1
_geom_angle_site_symmetry_3
N3 Ni1 N3 87.3(2) 8_667 .
N3 Ni1 N1 175.54(17) 8_667 8_667
N3 Ni1 N1 93.25(18) . 8_667
N3 Ni1 N1 93.25(18) 8_667 .
N3 Ni1 N1 175.55(16) . .
N1 Ni1 N1 86.5(3) 8_667 .
N3 Ni1 O1 91.90(14) 8_667 .
N3 Ni1 O1 88.82(14) . .
N1 Ni1 O1 92.53(15) 8_667 .
N1 Ni1 O1 86.75(14) . .
N3 Ni1 O1 88.82(14) 8_667 8_667
N3 Ni1 O1 91.90(14) . 8_667
N1 Ni1 O1 86.75(14) 8_667 8_667
N1 Ni1 O1 92.53(15) . 8_667
O1 Ni1 O1 179.01(18) . 8_667
C8 O1 Ni1 136.4(3) . .
C11 N1 C10 115.0(4) . .
C11 N1 C14 115.1(4) . .
C10 N1 C14 99.8(5) . .
C11 N1 Ni1 103.7(4) . .
C10 N1 Ni1 114.8(3) . .
C14 N1 Ni1 108.8(3) . .
C14 N2 C13 115.6(5) . 8_667
C14 N2 C9 104.5(5) . .
C13 N2 C9 114.3(5) 8_667 .
C12 N3 C13 115.8(4) . .
C12 N3 Ni1 105.1(3) . .
C13 N3 Ni1 116.8(3) . .
C12 N3 H3A 106.4 . .
C13 N3 H3A 105.8 . .
Ni1 N3 H3A 106.2 . .
C2 C1 C2 110.65(16) . 4_656
C2 C1 C2 107.1(3) . 3_665
C2 C1 C2 110.65(16) 4_656 3_665
C2 C1 C2 110.65(16) . 2_566
C2 C1 C2 107.1(3) 4_656 2_566
C2 C1 C2 110.65(16) 3_665 2_566
C3 C2 C4 117.2(4) . .
C3 C2 C1 122.3(4) . .
C4 C2 C1 120.5(3) . .
C7 C3 C2 120.6(4) . .
C7 C3 H3 119.7 . .
C2 C3 H3 119.7 . .
C5 C4 C2 122.7(4) . .
C5 C4 H4 118.7 . .
C2 C4 H4 118.7 . .
C4 C5 C6 120.3(4) . .
C4 C5 H5 119.9 . .
C6 C5 H5 119.9 . .
C7 C6 C5 117.5(4) . .
C7 C6 C8 121.4(4) . .
C5 C6 C8 121.1(4) . .
C3 C7 C6 121.8(4) . .
C3 C7 H7 119.1 . .
C6 C7 H7 119.1 . .
O2 C8 O1 124.6(5) . .
O2 C8 C6 118.3(5) . .
O1 C8 C6 117.1(4) . .
N2 C9 C10 105.2(5) . .
N2 C9 H9A 110.7 . .
C10 C9 H9A 110.7 . .
N2 C9 H9B 110.7 . .
C10 C9 H9B 110.7 . .
H9A C9 H9B 108.8 . .
N1 C10 C9 104.1(5) . .
N1 C10 H10A 110.9 . .
C9 C10 H10A 110.9 . .
N1 C10 H10B 110.9 . .
C9 C10 H10B 110.9 . .
H10A C10 H10B 109.0 . .
N1 C11 C11 109.8(4) . 8_667
N1 C11 H11A 109.7 . .
C11 C11 H11A 109.7 8_667 .
N1 C11 H11B 109.7 . .
C11 C11 H11B 109.7 8_667 .
H11A C11 H11B 108.2 . .
N3 C12 C12 109.3(3) . 8_667
N3 C12 H12A 109.8 . .
C12 C12 H12A 109.8 8_667 .
N3 C12 H12B 109.8 . .
C12 C12 H12B 109.8 8_667 .
H12A C12 H12B 108.3 . .
N2 C13 N3 114.9(4) 8_667 .
N2 C13 H13A 108.5 8_667 .
N3 C13 H13A 108.5 . .
N2 C13 H13B 108.5 8_667 .
N3 C13 H13B 108.5 . .
H13A C13 H13B 107.5 . .
N2 C14 N1 104.3(4) . .
N2 C14 H14A 110.9 . .
N1 C14 H14A 110.9 . .
N2 C14 H14B 110.9 . .
N1 C14 H14B 110.9 . .
H14A C14 H14B 108.9 . .

loop_
_geom_bond_atom_site_label_1
_geom_bond_atom_site_label_2
_geom_bond_distance
_geom_bond_site_symmetry_2
Ni1 N3 2.046(4) 8_667
Ni1 N3 2.046(4) .
Ni1 N1 2.102(4) 8_667
Ni1 N1 2.102(4) .
Ni1 O1 2.141(3) .
Ni1 O1 2.141(3) 8_667
O1 C8 1.265(6) .
O2 C8 1.254(6) .
N1 C11 1.459(7) .
N1 C10 1.495(8) .
N1 C14 1.496(7) .
N2 C14 1.425(8) .
N2 C13 1.455(7) 8_667
N2 C9 1.492(7) .
N3 C12 1.482(6) .
N3 C13 1.484(6) .
N3 H3A 1.0000 .
C1 C2 1.546(4) .
C1 C2 1.546(4) 4_656
C1 C2 1.546(4) 3_665
C1 C2 1.546(4) 2_566
C2 C3 1.385(6) .
C2 C4 1.396(6) .
C3 C7 1.380(6) .
C3 H3 0.9500 .
C4 C5 1.350(6) .
C4 H4 0.9500 .
C5 C6 1.408(6) .
C5 H5 0.9500 .
C6 C7 1.383(7) .
C6 C8 1.491(6) .
C7 H7 0.9500 .
C9 C10 1.528(9) .
C9 H9A 0.9900 .
C9 H9B 0.9900 .
C10 H10A 0.9900 .
C10 H10B 0.9900 .
C11 C11 1.547(12) 8_667
C11 H11A 0.9900 .
C11 H11B 0.9900 .
C12 C12 1.524(9) 8_667
C12 H12A 0.9900 .
C12 H12B 0.9900 .
C13 N2 1.455(7) 8_667
C13 H13A 0.9900 .
C13 H13B 0.9900 .
C14 H14A 0.9900 .
C14 H14B 0.9900 .

loop_
_geom_torsion_atom_site_label_1
_geom_torsion_atom_site_label_2
_geom_torsion_atom_site_label_3
_geom_torsion_atom_site_label_4
_geom_torsion
_geom_torsion_site_symmetry_1
_geom_torsion_site_symmetry_4
C2 C1 C2 C3 -17.7(4) 4_656 .
C2 C1 C2 C3 -138.4(5) 3_665 .
C2 C1 C2 C3 100.9(5) 2_566 .
C2 C1 C2 C4 162.5(4) 4_656 .
C2 C1 C2 C4 41.8(3) 3_665 .
C2 C1 C2 C4 -78.9(3) 2_566 .
C4 C2 C3 C7 -0.6(7) . .
C1 C2 C3 C7 179.6(4) . .
C3 C2 C4 C5 -0.3(7) . .
C1 C2 C4 C5 179.4(4) . .
C2 C4 C5 C6 0.8(7) . .
C4 C5 C6 C7 -0.3(7) . .
C4 C5 C6 C8 -178.8(4) . .
C2 C3 C7 C6 1.1(8) . .
C5 C6 C7 C3 -0.6(8) . .
C8 C6 C7 C3 177.9(5) . .
Ni1 O1 C8 O2 -8.0(9) . .
Ni1 O1 C8 C6 173.6(3) . .
C7 C6 C8 O2 -3.1(8) . .
C5 C6 C8 O2 175.3(5) . .
C7 C6 C8 O1 175.4(5) . .
C5 C6 C8 O1 -6.1(8) . .
C14 N2 C9 C10 16.6(6) . .
C13 N2 C9 C10 -110.8(6) 8_667 .
C11 N1 C10 C9 -159.3(4) . .
C14 N1 C10 C9 -35.6(5) . .
Ni1 N1 C10 C9 80.5(5) . .
N2 C9 C10 N1 12.8(6) . .
C10 N1 C11 C11 -84.6(7) . 8_667
C14 N1 C11 C11 160.3(6) . 8_667
Ni1 N1 C11 C11 41.6(6) . 8_667
C13 N3 C12 C12 -170.5(5) . 8_667
Ni1 N3 C12 C12 -40.0(6) . 8_667
C12 N3 C13 N2 166.6(5) . 8_667
Ni1 N3 C13 N2 42.1(6) . 8_667
C13 N2 C14 N1 86.3(5) 8_667 .
C9 N2 C14 N1 -40.2(5) . .
C11 N1 C14 N2 171.3(4) . .
C10 N1 C14 N2 47.7(5) . .
Ni1 N1 C14 N2 -72.8(5) . .

loop_
_platon_squeeze_void_nr
_platon_squeeze_void_average_x
_platon_squeeze_void_average_y
_platon_squeeze_void_average_z
_platon_squeeze_void_volume
_platon_squeeze_void_count_electrons
_platon_squeeze_void_content
1 0.000 0.000 0.000 49 3 ' '
2 0.500 0.500 0.000 49 3 ' '
3 0.072 0.391 0.500 1035 300 ' '
